data_7037551
loop_
_publ_author_name
'Sun, Lei'
'Chen, Hui'
'Ma, Chengbing'
'Chen, Changneng'

_publ_section_title
;
 Dodenuclear [MnLn] clusters with 2-(hydroxymethyl)pyridine: syntheses,
 structures, and magnetic properties.
;
_journal_issue 48
_journal_name_full 'Dalton transactions (Cambridge, England : 2003)'
_journal_page_first 20964
_journal_page_last 20971
_journal_paper_doi 10.1039/c5dt03130c
_journal_volume 44
_journal_year 2015
_chemical_formula_sum 'C120 H99.5 Mn8 N8.5 Nd4 O51.5'
_chemical_formula_weight 3501.06
_space_group_crystal_system triclinic
_space_group_IT_number 2
_space_group_name_Hall '-P 1'
_space_group_name_H-M_alt 'P -1'
_symmetry_space_group_name_Hall '-P 1'
_symmetry_space_group_name_H-M 'P -1'
_atom_sites_solution_hydrogens geom
_atom_sites_solution_primary direct
_atom_sites_solution_secondary difmap
_audit_creation_method SHELXL-2014/7
_audit_update_record
;
2015-11-05 deposited with the CCDC.
2015-11-19 downloaded from the CCDC.
;
_cell_angle_alpha 66.291(3)
_cell_angle_beta 88.213(2)
_cell_angle_gamma 84.183(2)
_cell_formula_units_Z 1
_cell_length_a 14.3442(4)
_cell_length_b 14.6164(3)
_cell_length_c 17.0451(5)
_cell_measurement_reflns_used 15821
_cell_measurement_temperature 100(2)
_cell_measurement_theta_max 28.5700
_cell_measurement_theta_min 3.1110
_cell_volume 3255.04(17)
_computing_cell_refinement
;
CrysAlisPro, Agilent Technologies,
Version 1.171.37.31 (release 14-01-2014 CrysAlis171 .NET)
(compiled Jan 14 2014,18:38:05)
;
_computing_data_collection
;
CrysAlisPro, Agilent Technologies,
Version 1.171.37.31 (release 14-01-2014 CrysAlis171 .NET)
(compiled Jan 14 2014,18:38:05)
;
_computing_data_reduction
;
CrysAlisPro, Agilent Technologies,
Version 1.171.37.31 (release 14-01-2014 CrysAlis171 .NET)
(compiled Jan 14 2014,18:38:05)
;
_computing_molecular_graphics
;
diamond 3.0
;
_computing_publication_material
;
olex2-1.2
;
_computing_structure_refinement 'SHELXL-2014/7 (Sheldrick, 2014)'
_computing_structure_solution 'SHELXL-2014/7 (Sheldrick, 2014)'
_diffrn_ambient_temperature 100(2)
_diffrn_detector_area_resol_mean 10.5594
_diffrn_measured_fraction_theta_full 0.998
_diffrn_measured_fraction_theta_max 0.998
_diffrn_measurement_device_type 'SuperNova, Dual, Cu at zero, Atlas'
_diffrn_measurement_method '\w scans'
_diffrn_radiation_type MoK\a
_diffrn_radiation_wavelength 0.71073
_diffrn_reflns_av_R_equivalents 0.0275
_diffrn_reflns_av_unetI/netI 0.0345
_diffrn_reflns_laue_measured_fraction_full 0.998
_diffrn_reflns_laue_measured_fraction_max 0.998
_diffrn_reflns_limit_h_max 17
_diffrn_reflns_limit_h_min -17
_diffrn_reflns_limit_k_max 17
_diffrn_reflns_limit_k_min -17
_diffrn_reflns_limit_l_max 20
_diffrn_reflns_limit_l_min -20
_diffrn_reflns_number 32486
_diffrn_reflns_point_group_measured_fraction_full 0.998
_diffrn_reflns_point_group_measured_fraction_max 0.998
_diffrn_reflns_theta_full 24.998
_diffrn_reflns_theta_max 24.998
_diffrn_reflns_theta_min 2.855
_diffrn_source 'fine-focus sealed tube'
_exptl_absorpt_coefficient_mu 2.404
_exptl_absorpt_correction_T_max 1.00000
_exptl_absorpt_correction_T_min 0.81580
_exptl_absorpt_correction_type multi-scan
_exptl_absorpt_process_details
;
CrysAlisPro, Agilent Technologies,
Version 1.171.37.31 (release 14-01-2014 CrysAlis171 .NET)
(compiled Jan 14 2014,18:38:05)
Empirical absorption correction using spherical harmonics,
 implemented in SCALE3 ABSPACK scaling algorithm.
;
_exptl_crystal_colour black
_exptl_crystal_density_diffrn 1.786
_exptl_crystal_density_method 'not measured'
_exptl_crystal_description block
_exptl_crystal_F_000 1731
_exptl_crystal_preparation 'Magnetic properties'
_exptl_crystal_size_max 0.32
_exptl_crystal_size_mid 0.22
_exptl_crystal_size_min 0.14
_platon_squeeze_details
;
The unit cell contains 0.5 hmpH molecules which have been treated as a diffuse
contribution to the overall scattering without specific atom positions by SQUEEZE/ PLATON.
;
_refine_diff_density_max 2.292
_refine_diff_density_min -1.237
_refine_diff_density_rms 0.129
_refine_ls_extinction_method none
_refine_ls_goodness_of_fit_ref 1.037
_refine_ls_hydrogen_treatment constr
_refine_ls_matrix_type full
_refine_ls_number_parameters 889
_refine_ls_number_reflns 11438
_refine_ls_number_restraints 489
_refine_ls_restrained_S_all 1.067
_refine_ls_R_factor_all 0.0526
_refine_ls_R_factor_gt 0.0395
_refine_ls_shift/su_max 0.002
_refine_ls_shift/su_mean 0.000
_refine_ls_structure_factor_coef Fsqd
_refine_ls_weighting_details 'w=1/[\s^2^(Fo^2^)+(0.0500P)^2^+15.0000P] where P=(Fo^2^+2Fc^2^)/3'
_refine_ls_weighting_scheme calc
_refine_ls_wR_factor_gt 0.1002
_refine_ls_wR_factor_ref 0.1076
_reflns_Friedel_coverage 0.000
_reflns_number_gt 9326
_reflns_number_total 11438
_reflns_threshold_expression 'I > 2\s(I)'
_cod_data_source_file c5dt03130c3.cif
_cod_data_source_block x
_cod_original_cell_volume 3255.03(16)
_cod_original_formula_sum 'C120 H99.50 Mn8 N8.50 Nd4 O51.50'
_cod_database_code 7037551
_audit_block_doi 10.5517/cc143cvg
_shelx_shelxl_version_number 2014/7
_shelx_space_group_comment
;
The symmetry employed for this shelxl refinement is uniquely defined
by the following loop, which should always be used as a source of
symmetry information in preference to the above space-group names.
They are only intended as comments.
;

loop_
_space_group_symop_operation_xyz
'x, y, z'
'-x, -y, -z'

loop_
_atom_site_label
_atom_site_type_symbol
_atom_site_fract_x
_atom_site_fract_y
_atom_site_fract_z
_atom_site_U_iso_or_equiv
_atom_site_adp_type
_atom_site_occupancy
_atom_site_site_symmetry_order
_atom_site_calc_flag
_atom_site_refinement_flags_posn
_atom_site_refinement_flags_adp
_atom_site_refinement_flags_occupancy
_atom_site_disorder_assembly
_atom_site_disorder_group
Nd1 Nd 0.20049(2) 0.35862(2) 0.13589(2) 0.02101(9) Uani 1 1 d . U . . .
Nd2 Nd -0.12046(2) 0.74135(2) -0.38133(2) 0.02083(9) Uani 1 1 d . . . . .
Mn1 Mn 0.13680(6) 0.50631(6) -0.10345(5) 0.02439(19) Uani 1 1 d . . . . .
Mn2 Mn 0.02626(6) 0.59410(5) 0.00541(5) 0.02099(18) Uani 1 1 d . U . . .
Mn3 Mn 0.02889(5) 0.71536(5) -0.21545(5) 0.01706(16) Uani 1 1 d . . . . .
Mn4 Mn -0.02554(5) 0.51585(5) -0.22677(5) 0.01685(16) Uani 1 1 d . . . . .
N1 N 0.1104(3) 0.8230(3) -0.2197(3) 0.0228(9) Uani 1 1 d . . . . .
N2 N 0.0080(3) 0.3902(3) -0.2490(3) 0.0216(9) Uani 1 1 d . . . . .
N3 N -0.2366(4) 0.7871(4) -0.5383(3) 0.0447(14) Uani 1 1 d . . . . .
N4 N 0.0143(4) 0.8249(4) -0.5230(3) 0.0349(12) Uani 1 1 d . . . . .
O1 O 0.3351(4) 0.3735(4) 0.2103(4) 0.0608(15) Uani 1 1 d . . . . .
O2 O 0.2566(4) 0.3407(4) 0.3282(5) 0.088(2) Uani 1 1 d . . . . .
O3 O 0.2851(4) 0.1921(4) 0.2092(4) 0.0671(13) Uani 1 1 d . U . . .
O4 O 0.2019(4) 0.1483(5) 0.3273(4) 0.0754(13) Uani 1 1 d . U . . .
O5 O 0.1408(3) 0.6477(3) 0.0424(2) 0.0286(8) Uani 1 1 d . U . . .
O6 O 0.1634(2) 0.5178(3) 0.1683(2) 0.0224(8) Uani 1 1 d . . . . .
O7 O 0.2896(3) 0.4839(3) 0.0343(3) 0.0339(9) Uani 1 1 d . . . . .
O8 O 0.2545(3) 0.5607(3) -0.1045(3) 0.0340(9) Uani 1 1 d . . . . .
O9 O 0.0322(3) 0.2591(3) 0.0197(2) 0.0291(9) Uani 1 1 d . . . . .
O10 O 0.0863(2) 0.2314(2) 0.1489(2) 0.0196(7) Uani 1 1 d . . . . .
O11 O 0.2086(3) 0.3889(3) -0.1106(3) 0.0318(9) Uani 1 1 d . . . . .
O12 O 0.2422(3) 0.2955(3) 0.0279(3) 0.0298(9) Uani 1 1 d . . . . .
O15 O -0.0605(3) 0.5685(2) -0.3434(2) 0.0234(8) Uani 1 1 d . . . . .
O16 O 0.0029(3) 0.8045(3) -0.3288(2) 0.0274(8) Uani 1 1 d . . . . .
O17 O -0.1726(3) 0.7152(3) -0.5131(3) 0.0432(11) Uani 1 1 d . . . . .
O18 O -0.2852(4) 0.8053(4) -0.6017(3) 0.0649(16) Uani 1 1 d . . . . .
O19 O -0.2491(3) 0.8395(3) -0.4945(3) 0.0466(11) Uani 1 1 d . . . . .
O20 O 0.0229(3) 0.7327(3) -0.4733(2) 0.0336(9) Uani 1 1 d . . . . .
O21 O 0.0696(4) 0.8600(4) -0.5805(3) 0.0575(14) Uani 1 1 d . . . . .
O22 O -0.0549(3) 0.8784(3) -0.5103(2) 0.0354(10) Uani 1 1 d . . . . .
O23 O 0.0932(2) 0.4576(3) 0.0193(2) 0.0221(8) Uani 1 1 d . . . . .
O24 O 0.0253(2) 0.4543(2) -0.1155(2) 0.0191(7) Uani 1 1 d . . . . .
O25 O 0.0735(2) 0.6278(2) -0.1060(2) 0.0212(7) Uani 1 1 d . . . . .
O26 O 0.0682(2) 0.3568(2) 0.2286(2) 0.0172(7) Uani 1 1 d . . . . .
C1 C 0.4067(5) 0.3942(6) 0.3230(5) 0.0479(16) Uani 1 1 d . U . . .
C2 C 0.4819(6) 0.4287(7) 0.2724(7) 0.075(2) Uani 1 1 d . U . . .
H2A H 0.4846 0.4289 0.2177 0.090 Uiso 1 1 calc R U . . .
C3 C 0.5547(7) 0.4635(9) 0.3015(8) 0.100(3) Uani 1 1 d . U . . .
H3A H 0.6041 0.4923 0.2666 0.120 Uiso 1 1 calc R U . . .
C4 C 0.5482(8) 0.4518(9) 0.3893(9) 0.104(3) Uani 1 1 d . U . . .
H4A H 0.5963 0.4722 0.4119 0.125 Uiso 1 1 calc R U . . .
C5 C 0.4768(8) 0.4131(8) 0.4401(7) 0.092(3) Uani 1 1 d . U . . .
H5A H 0.4761 0.4039 0.4973 0.110 Uiso 1 1 calc R U . . .
C6 C 0.4045(7) 0.3877(7) 0.4045(6) 0.077(2) Uani 1 1 d . U . . .
H6A H 0.3522 0.3651 0.4376 0.092 Uiso 1 1 calc R U . . .
C7 C 0.3281(5) 0.3662(5) 0.2853(5) 0.0465(16) Uani 1 1 d . U . . .
C8 C 0.3141(7) 0.0327(6) 0.3148(6) 0.0735(15) Uani 1 1 d . U . . .
C9 C 0.2876(8) -0.0506(7) 0.3849(7) 0.0924(17) Uani 1 1 d . U . . .
H9A H 0.2337 -0.0442 0.4147 0.111 Uiso 1 1 calc R U . . .
C10 C 0.3435(8) -0.1482(8) 0.4120(8) 0.104(2) Uani 1 1 d . U . . .
H10A H 0.3226 -0.2054 0.4545 0.125 Uiso 1 1 calc R U . . .
C11 C 0.4239(9) -0.1519(9) 0.3743(8) 0.106(2) Uani 1 1 d . U . . .
H11A H 0.4632 -0.2114 0.3962 0.127 Uiso 1 1 calc R U . . .
C12 C 0.4528(8) -0.0752(8) 0.3062(8) 0.102(2) Uani 1 1 d . U . . .
H12A H 0.5096 -0.0818 0.2802 0.122 Uiso 1 1 calc R U . . .
C13 C 0.3967(7) 0.0124(7) 0.2763(7) 0.0886(17) Uani 1 1 d . U . . .
H13A H 0.4145 0.0632 0.2260 0.106 Uiso 1 1 calc R U . . .
C14 C 0.2659(6) 0.1312(6) 0.2822(6) 0.0628(14) Uani 1 1 d . U . . .
C15 C 0.2541(4) 0.6557(4) 0.1366(4) 0.0292(13) Uani 1 1 d . . . . .
C16 C 0.2959(5) 0.7329(5) 0.0747(5) 0.0518(19) Uani 1 1 d . . . . .
H16A H 0.2771 0.7565 0.0176 0.062 Uiso 1 1 calc R U . . .
C17 C 0.3662(7) 0.7751(7) 0.0981(9) 0.082(3) Uani 1 1 d . . . . .
H17A H 0.3964 0.8255 0.0561 0.098 Uiso 1 1 calc R U . . .
C18 C 0.3914(6) 0.7453(8) 0.1795(10) 0.099(4) Uani 1 1 d . . . . .
H18A H 0.4379 0.7760 0.1938 0.119 Uiso 1 1 calc R U . . .
C19 C 0.3497(7) 0.6695(7) 0.2429(8) 0.091(4) Uani 1 1 d . . . . .
H19A H 0.3669 0.6500 0.3000 0.110 Uiso 1 1 calc R U . . .
C20 C 0.2816(5) 0.6222(5) 0.2217(5) 0.0517(19) Uani 1 1 d . . . . .
H20A H 0.2548 0.5688 0.2638 0.062 Uiso 1 1 calc R U . . .
C21 C 0.1813(4) 0.6050(4) 0.1133(3) 0.0215(11) Uani 1 1 d . . . . .
C22 C 0.3824(4) 0.6096(4) -0.0547(4) 0.0267(12) Uani 1 1 d . . . . .
C23 C 0.3961(5) 0.6846(5) -0.1335(4) 0.0457(16) Uani 1 1 d . . . . .
H23A H 0.3563 0.6961 -0.1792 0.055 Uiso 1 1 calc R U . . .
C24 C 0.4692(5) 0.7426(6) -0.1442(5) 0.059(2) Uani 1 1 d . . . . .
H24A H 0.4782 0.7936 -0.1975 0.071 Uiso 1 1 calc R U . . .
C25 C 0.5294(5) 0.7264(6) -0.0775(5) 0.0525(19) Uani 1 1 d . . . . .
H25A H 0.5792 0.7655 -0.0859 0.063 Uiso 1 1 calc R U . . .
C26 C 0.5152(4) 0.6517(5) 0.0021(5) 0.0436(16) Uani 1 1 d . . . . .
H26A H 0.5550 0.6408 0.0477 0.052 Uiso 1 1 calc R U . . .
C27 C 0.4424(4) 0.5936(5) 0.0139(4) 0.0361(14) Uani 1 1 d . . . . .
H27A H 0.4329 0.5434 0.0675 0.043 Uiso 1 1 calc R U . . .
C28 C 0.3038(4) 0.5466(4) -0.0390(4) 0.0259(12) Uani 1 1 d . . . . .
C29 C 0.0934(4) 0.0939(4) 0.1085(3) 0.0238(11) Uani 1 1 d . . . . .
C30 C 0.0910(5) 0.0592(5) 0.0440(4) 0.0416(16) Uani 1 1 d . . . . .
H30A H 0.0712 0.1027 -0.0110 0.050 Uiso 1 1 calc R U . . .
C31 C 0.1185(6) -0.0415(6) 0.0623(6) 0.057(2) Uani 1 1 d . . . . .
H31A H 0.1193 -0.0651 0.0190 0.068 Uiso 1 1 calc R U . . .
C32 C 0.1447(5) -0.1060(5) 0.1448(6) 0.053(2) Uani 1 1 d . . . . .
H32A H 0.1628 -0.1732 0.1566 0.063 Uiso 1 1 calc R U . . .
C33 C 0.1445(5) -0.0734(5) 0.2096(5) 0.0490(18) Uani 1 1 d . . . . .
H33A H 0.1608 -0.1183 0.2652 0.059 Uiso 1 1 calc R U . . .
C34 C 0.1199(4) 0.0269(4) 0.1915(4) 0.0349(14) Uani 1 1 d . . . . .
H34A H 0.1210 0.0500 0.2349 0.042 Uiso 1 1 calc R U . . .
C35 C 0.0687(4) 0.2021(4) 0.0897(3) 0.0222(11) Uani 1 1 d . . . . .
C36 C 0.2917(4) 0.2301(4) -0.0741(4) 0.0275(12) Uani 1 1 d . . . . .
C37 C 0.3037(4) 0.2447(5) -0.1592(4) 0.0365(14) Uani 1 1 d . . . . .
H37A H 0.2817 0.3056 -0.2024 0.044 Uiso 1 1 calc R U . . .
C38 C 0.3482(5) 0.1696(6) -0.1802(5) 0.055(2) Uani 1 1 d . . . . .
H38A H 0.3564 0.1799 -0.2374 0.066 Uiso 1 1 calc R U . . .
C39 C 0.3806(5) 0.0786(6) -0.1156(6) 0.063(2) Uani 1 1 d . . . . .
H39A H 0.4107 0.0279 -0.1297 0.075 Uiso 1 1 calc R U . . .
C40 C 0.3689(5) 0.0631(5) -0.0318(6) 0.056(2) Uani 1 1 d . . . . .
H40A H 0.3907 0.0018 0.0111 0.067 Uiso 1 1 calc R U . . .
C41 C 0.3243(4) 0.1385(4) -0.0101(4) 0.0377(14) Uani 1 1 d . . . . .
H41A H 0.3164 0.1278 0.0472 0.045 Uiso 1 1 calc R U . . .
C42 C 0.2445(4) 0.3102(4) -0.0491(4) 0.0258(12) Uani 1 1 d . . . . .
C50 C -0.0097(4) 0.4023(4) -0.3299(3) 0.0291(13) Uani 1 1 d . . . . .
C51 C 0.0059(5) 0.3227(4) -0.3546(4) 0.0420(16) Uani 1 1 d . . . . .
H51A H -0.0087 0.3312 -0.4101 0.050 Uiso 1 1 calc R U . . .
C52 C 0.0430(5) 0.2311(4) -0.2962(4) 0.0392(15) Uani 1 1 d . . . . .
H52A H 0.0555 0.1774 -0.3123 0.047 Uiso 1 1 calc R U . . .
C53 C 0.0621(5) 0.2189(4) -0.2129(4) 0.0347(14) Uani 1 1 d . . . . .
H53A H 0.0874 0.1574 -0.1726 0.042 Uiso 1 1 calc R U . . .
C54 C 0.0426(4) 0.2998(4) -0.1916(3) 0.0269(12) Uani 1 1 d . . . . .
H54A H 0.0538 0.2920 -0.1357 0.032 Uiso 1 1 calc R U . . .
C55 C -0.0448(5) 0.5064(4) -0.3886(4) 0.0395(16) Uani 1 1 d . . . . .
H55A H 0.0008 0.5335 -0.4332 0.047 Uiso 1 1 calc R U . . .
H55B H -0.1027 0.5051 -0.4158 0.047 Uiso 1 1 calc R U . . .
C56 C 0.1083(4) 0.9022(4) -0.2966(3) 0.0302(13) Uani 1 1 d . . . . .
C57 C 0.1593(5) 0.9821(5) -0.3102(4) 0.0445(17) Uani 1 1 d . . . . .
H57A H 0.1578 1.0356 -0.3636 0.053 Uiso 1 1 calc R U . . .
C58 C 0.2124(5) 0.9825(5) -0.2445(4) 0.0504(19) Uani 1 1 d . . . . .
H58A H 0.2468 1.0363 -0.2530 0.060 Uiso 1 1 calc R U . . .
C59 C 0.2142(5) 0.9019(5) -0.1656(4) 0.0447(17) Uani 1 1 d . . . . .
H59A H 0.2492 0.9009 -0.1203 0.054 Uiso 1 1 calc R U . . .
C60 C 0.1629(4) 0.8232(4) -0.1556(4) 0.0303(13) Uani 1 1 d . . . . .
H60A H 0.1647 0.7685 -0.1029 0.036 Uiso 1 1 calc R U . . .
C61 C 0.0459(5) 0.8951(4) -0.3624(4) 0.0352(14) Uani 1 1 d . . . . .
H61A H -0.0020 0.9515 -0.3806 0.042 Uiso 1 1 calc R U . . .
H61B H 0.0825 0.8983 -0.4121 0.042 Uiso 1 1 calc R U . . .
C43 C 0.1981(5) 0.5866(6) -0.3746(5) 0.030(2) Uani 0.5 1 d DG U P A 1
C44 C 0.2046(5) 0.4824(5) -0.3431(4) 0.043(3) Uani 0.5 1 d G U P A 1
H44A H 0.1941 0.4450 -0.2853 0.052 Uiso 0.5 1 calc R U P A 1
C45 C 0.2267(6) 0.4342(5) -0.3978(6) 0.043(3) Uani 0.5 1 d G U P A 1
H45A H 0.2310 0.3645 -0.3767 0.052 Uiso 0.5 1 calc R U P A 1
C46 C 0.2423(6) 0.4902(7) -0.4841(5) 0.055(3) Uani 0.5 1 d G U P A 1
H46A H 0.2571 0.4580 -0.5207 0.066 Uiso 0.5 1 calc R U P A 1
C47 C 0.2359(6) 0.5944(7) -0.5157(4) 0.056(3) Uani 0.5 1 d G U P A 1
H47A H 0.2464 0.6318 -0.5734 0.067 Uiso 0.5 1 calc R U P A 1
C48 C 0.2138(6) 0.6426(5) -0.4609(5) 0.052(3) Uani 0.5 1 d G U P A 1
H48A H 0.2095 0.7123 -0.4820 0.063 Uiso 0.5 1 calc R U P A 1
C49 C 0.1695(6) 0.6372(8) -0.3138(7) 0.043(3) Uani 0.5 1 d D U P A 1
O13 O 0.1171(10) 0.5871(15) -0.2513(10) 0.052(4) Uani 0.5 1 d . U P A 1
O02 O 0.1992(8) 0.7203(8) -0.3304(7) 0.057(3) Uani 0.5 1 d D U P A 1
O01 O 0.1216(10) 0.5824(10) -0.2273(8) 0.031(3) Uani 0.5 1 d D U P A 2
C02 C 0.1914(10) 0.5722(10) -0.2772(9) 0.046(3) Uani 0.5 1 d D U P A 2
H0B H 0.1708 0.5403 -0.3128 0.055 Uiso 0.5 1 calc R U P A 2
H0F H 0.2435 0.5296 -0.2418 0.055 Uiso 0.5 1 calc R U P A 2
C03 C 0.2231(12) 0.6727(11) -0.3331(10) 0.063(5) Uani 0.5 1 d D U P A 2
H0C H 0.2735 0.6640 -0.3686 0.095 Uiso 0.5 1 calc R U P A 2
H0D H 0.1718 0.7146 -0.3686 0.095 Uiso 0.5 1 calc R U P A 2
H0E H 0.2443 0.7039 -0.2978 0.095 Uiso 0.5 1 calc R U P A 2

loop_
_atom_site_aniso_label
_atom_site_aniso_U_11
_atom_site_aniso_U_22
_atom_site_aniso_U_33
_atom_site_aniso_U_23
_atom_site_aniso_U_13
_atom_site_aniso_U_12
Nd1 0.02576(16) 0.01923(15) 0.01822(15) -0.00817(12) -0.00246(11) 0.00071(11)
Nd2 0.03051(17) 0.01744(15) 0.01463(15) -0.00658(11) -0.00424(11) -0.00070(11)
Mn1 0.0303(5) 0.0174(4) 0.0255(4) -0.0084(3) -0.0111(3) 0.0002(3)
Mn2 0.0342(5) 0.0125(4) 0.0157(4) -0.0049(3) -0.0082(3) -0.0004(3)
Mn3 0.0255(4) 0.0133(4) 0.0131(4) -0.0056(3) -0.0016(3) -0.0030(3)
Mn4 0.0247(4) 0.0143(4) 0.0135(4) -0.0077(3) -0.0022(3) -0.0006(3)
N1 0.031(3) 0.019(2) 0.017(2) -0.0053(18) 0.0000(18) -0.0063(18)
N2 0.031(2) 0.017(2) 0.021(2) -0.0117(18) 0.0009(18) -0.0006(18)
N3 0.054(4) 0.052(4) 0.023(3) -0.006(3) -0.012(3) -0.018(3)
N4 0.054(3) 0.039(3) 0.017(2) -0.013(2) 0.003(2) -0.022(3)
O1 0.062(3) 0.057(3) 0.072(4) -0.038(3) -0.041(3) 0.020(3)
O2 0.033(3) 0.052(3) 0.128(6) 0.015(3) 0.000(3) -0.004(2)
O3 0.064(3) 0.0296(14) 0.090(3) -0.0083(19) -0.037(2) 0.0165(15)
O4 0.069(3) 0.083(3) 0.093(3) -0.059(2) -0.022(2) 0.018(2)
O5 0.0447(19) 0.0204(18) 0.0222(19) -0.0081(15) -0.0108(15) -0.0078(14)
O6 0.0257(19) 0.0211(19) 0.0185(18) -0.0059(15) -0.0061(15) 0.0002(15)
O7 0.026(2) 0.035(2) 0.040(3) -0.015(2) 0.0044(18) -0.0042(17)
O8 0.032(2) 0.031(2) 0.038(2) -0.0118(19) -0.0104(18) -0.0033(17)
O9 0.047(2) 0.0243(19) 0.0159(19) -0.0056(16) -0.0074(17) -0.0104(17)
O10 0.0276(19) 0.0171(17) 0.0173(18) -0.0102(15) -0.0020(14) -0.0012(14)
O11 0.034(2) 0.028(2) 0.035(2) -0.0162(19) -0.0062(18) 0.0039(17)
O12 0.026(2) 0.035(2) 0.034(2) -0.0212(19) 0.0015(17) 0.0003(17)
O15 0.040(2) 0.0182(18) 0.0147(18) -0.0099(15) -0.0032(15) -0.0008(15)
O16 0.043(2) 0.0230(19) 0.0123(18) -0.0005(15) -0.0028(16) -0.0150(17)
O17 0.048(3) 0.052(3) 0.035(2) -0.024(2) -0.012(2) 0.000(2)
O18 0.079(4) 0.071(4) 0.032(3) -0.001(2) -0.030(3) -0.028(3)
O19 0.058(3) 0.038(2) 0.039(3) -0.010(2) -0.016(2) 0.003(2)
O20 0.052(3) 0.030(2) 0.020(2) -0.0107(18) 0.0039(18) -0.0111(19)
O21 0.085(4) 0.060(3) 0.034(3) -0.020(2) 0.030(3) -0.039(3)
O22 0.050(3) 0.031(2) 0.022(2) -0.0051(18) -0.0027(18) -0.010(2)
O23 0.029(2) 0.0217(18) 0.0148(18) -0.0068(15) -0.0033(15) -0.0022(15)
O24 0.0243(19) 0.0154(17) 0.0194(18) -0.0084(14) -0.0044(14) -0.0015(14)
O25 0.031(2) 0.0110(16) 0.0194(18) -0.0036(14) -0.0044(15) -0.0014(14)
O26 0.0275(19) 0.0127(16) 0.0121(17) -0.0054(13) -0.0017(14) -0.0026(14)
C1 0.033(3) 0.069(4) 0.049(4) -0.032(3) -0.010(3) 0.002(3)
C2 0.046(4) 0.101(5) 0.092(5) -0.051(4) -0.004(4) -0.018(4)
C3 0.058(5) 0.128(6) 0.117(6) -0.049(5) -0.005(5) -0.023(5)
C4 0.089(6) 0.124(7) 0.120(7) -0.067(6) -0.040(5) -0.015(5)
C5 0.104(6) 0.103(6) 0.084(5) -0.055(5) -0.027(5) -0.002(5)
C6 0.085(5) 0.090(5) 0.066(5) -0.043(4) -0.010(4) -0.001(4)
C7 0.031(3) 0.042(4) 0.065(4) -0.019(3) -0.006(3) -0.009(3)
C8 0.076(3) 0.052(3) 0.088(3) -0.028(2) -0.014(3) 0.014(2)
C9 0.084(3) 0.070(3) 0.101(3) -0.015(3) -0.015(3) 0.012(3)
C10 0.096(4) 0.073(3) 0.110(4) -0.006(3) -0.009(3) 0.012(3)
C11 0.098(4) 0.076(3) 0.114(4) -0.013(3) -0.008(3) 0.018(3)
C12 0.094(3) 0.072(3) 0.111(4) -0.015(3) -0.004(3) 0.024(3)
C13 0.083(3) 0.065(3) 0.101(3) -0.021(3) -0.011(3) 0.019(3)
C14 0.071(3) 0.048(3) 0.082(3) -0.044(2) -0.022(3) 0.018(2)
C15 0.030(3) 0.021(3) 0.041(3) -0.017(3) 0.003(3) -0.002(2)
C16 0.058(5) 0.027(3) 0.077(5) -0.027(4) 0.027(4) -0.016(3)
C17 0.066(6) 0.051(5) 0.149(11) -0.058(6) 0.040(7) -0.032(5)
C18 0.046(5) 0.082(7) 0.200(14) -0.084(9) -0.007(7) -0.028(5)
C19 0.081(7) 0.080(6) 0.129(9) -0.052(7) -0.054(7) -0.015(6)
C20 0.049(4) 0.044(4) 0.066(5) -0.024(4) -0.025(4) -0.005(3)
C21 0.030(3) 0.017(3) 0.019(3) -0.009(2) 0.001(2) 0.001(2)
C22 0.022(3) 0.029(3) 0.034(3) -0.018(3) 0.001(2) 0.002(2)
C23 0.044(4) 0.059(4) 0.033(4) -0.015(3) 0.004(3) -0.016(3)
C24 0.051(5) 0.063(5) 0.048(5) -0.002(4) 0.014(4) -0.028(4)
C25 0.028(4) 0.058(5) 0.079(6) -0.032(4) 0.009(3) -0.015(3)
C26 0.028(3) 0.053(4) 0.060(5) -0.033(4) -0.008(3) -0.004(3)
C27 0.032(3) 0.037(3) 0.039(4) -0.016(3) -0.003(3) 0.000(3)
C28 0.023(3) 0.028(3) 0.031(3) -0.017(3) -0.001(2) 0.001(2)
C29 0.025(3) 0.022(3) 0.029(3) -0.015(2) 0.006(2) -0.005(2)
C30 0.057(4) 0.041(4) 0.040(4) -0.028(3) 0.015(3) -0.021(3)
C31 0.071(5) 0.051(4) 0.075(6) -0.051(5) 0.034(4) -0.026(4)
C32 0.041(4) 0.033(4) 0.093(6) -0.036(4) 0.010(4) -0.001(3)
C33 0.055(4) 0.026(3) 0.064(5) -0.019(3) -0.013(4) 0.011(3)
C34 0.043(4) 0.026(3) 0.039(4) -0.017(3) -0.007(3) 0.001(3)
C35 0.030(3) 0.022(3) 0.018(3) -0.010(2) 0.004(2) -0.008(2)
C36 0.022(3) 0.027(3) 0.041(3) -0.021(3) 0.001(2) -0.003(2)
C37 0.034(3) 0.046(4) 0.040(4) -0.027(3) 0.000(3) -0.008(3)
C38 0.046(4) 0.078(6) 0.069(5) -0.060(5) 0.012(4) -0.010(4)
C39 0.048(5) 0.059(5) 0.108(7) -0.065(5) 0.005(4) 0.004(4)
C40 0.055(5) 0.033(4) 0.085(6) -0.031(4) -0.005(4) 0.009(3)
C41 0.035(3) 0.033(3) 0.049(4) -0.021(3) 0.003(3) -0.004(3)
C42 0.026(3) 0.025(3) 0.031(3) -0.016(3) -0.003(2) -0.003(2)
C50 0.048(4) 0.024(3) 0.018(3) -0.012(2) 0.001(2) -0.003(2)
C51 0.079(5) 0.029(3) 0.021(3) -0.015(3) -0.001(3) -0.003(3)
C52 0.069(5) 0.024(3) 0.033(3) -0.021(3) 0.003(3) -0.002(3)
C53 0.055(4) 0.018(3) 0.031(3) -0.010(2) -0.001(3) 0.002(3)
C54 0.042(3) 0.018(3) 0.022(3) -0.010(2) 0.001(2) -0.002(2)
C55 0.074(5) 0.024(3) 0.023(3) -0.014(3) -0.014(3) 0.008(3)
C56 0.046(4) 0.026(3) 0.016(3) -0.004(2) -0.003(2) -0.011(3)
C57 0.067(5) 0.029(3) 0.025(3) 0.007(3) -0.010(3) -0.028(3)
C58 0.071(5) 0.038(4) 0.034(4) 0.001(3) -0.015(3) -0.034(3)
C59 0.065(5) 0.036(3) 0.029(3) -0.003(3) -0.020(3) -0.024(3)
C60 0.043(4) 0.025(3) 0.020(3) -0.004(2) -0.006(2) -0.010(2)
C61 0.061(4) 0.024(3) 0.019(3) -0.003(2) -0.006(3) -0.019(3)
C43 0.008(4) 0.057(5) 0.039(5) -0.035(4) 0.002(4) 0.001(4)
C44 0.020(5) 0.063(6) 0.058(6) -0.035(5) -0.002(4) -0.008(5)
C45 0.027(5) 0.066(6) 0.064(6) -0.052(5) 0.007(5) -0.014(5)
C46 0.030(6) 0.091(7) 0.070(7) -0.060(6) -0.006(5) 0.000(6)
C47 0.045(6) 0.103(8) 0.029(6) -0.035(6) -0.002(5) -0.014(6)
C48 0.027(5) 0.074(6) 0.052(6) -0.023(5) 0.003(5) -0.003(5)
C49 0.020(5) 0.063(7) 0.041(6) -0.019(6) 0.001(5) 0.000(5)
O13 0.019(5) 0.097(7) 0.051(7) -0.042(6) -0.007(5) -0.005(5)
O02 0.058(7) 0.053(6) 0.072(7) -0.039(6) -0.002(5) 0.006(5)
O01 0.037(5) 0.033(4) 0.036(5) -0.028(4) -0.002(4) -0.001(3)
C02 0.057(9) 0.046(8) 0.035(7) -0.019(6) 0.012(6) 0.001(7)
C03 0.066(9) 0.068(8) 0.051(7) -0.024(7) 0.011(6) 0.016(7)

loop_
_atom_type_symbol
_atom_type_description
_atom_type_scat_dispersion_real
_atom_type_scat_dispersion_imag
_atom_type_scat_source
C C 0.0033 0.0016 'International Tables Vol C Tables 4.2.6.8 and 6.1.1.4'
H H 0.0000 0.0000 'International Tables Vol C Tables 4.2.6.8 and 6.1.1.4'
Mn Mn 0.3368 0.7283 'International Tables Vol C Tables 4.2.6.8 and 6.1.1.4'
N N 0.0061 0.0033 'International Tables Vol C Tables 4.2.6.8 and 6.1.1.4'
Nd Nd -0.1943 3.0179 'International Tables Vol C Tables 4.2.6.8 and 6.1.1.4'
O O 0.0106 0.0060 'International Tables Vol C Tables 4.2.6.8 and 6.1.1.4'

loop_
_geom_angle_atom_site_label_1
_geom_angle_atom_site_label_2
_geom_angle_atom_site_label_3
_geom_angle
_geom_angle_site_symmetry_1
_geom_angle_site_symmetry_3
O7 Nd1 O12 75.60(13) . .
O7 Nd1 O23 74.45(13) . .
O12 Nd1 O23 76.53(12) . .
O7 Nd1 O1 72.09(18) . .
O12 Nd1 O1 112.95(16) . .
O23 Nd1 O1 141.09(15) . .
O7 Nd1 O26 136.35(12) . .
O12 Nd1 O26 137.09(11) . .
O23 Nd1 O26 85.61(11) . .
O1 Nd1 O26 105.48(16) . .
O7 Nd1 O3 115.76(17) . .
O12 Nd1 O3 73.22(18) . .
O23 Nd1 O3 143.76(15) . .
O1 Nd1 O3 70.90(17) . .
O26 Nd1 O3 103.36(17) . .
O7 Nd1 O10 142.97(12) . .
O12 Nd1 O10 73.25(12) . .
O23 Nd1 O10 79.23(11) . .
O1 Nd1 O10 139.46(15) . .
O26 Nd1 O10 65.16(10) . .
O3 Nd1 O10 73.35(15) . .
O7 Nd1 O6 74.57(12) . .
O12 Nd1 O6 145.85(12) . .
O23 Nd1 O6 79.79(11) . .
O1 Nd1 O6 72.70(14) . .
O26 Nd1 O6 63.76(11) . .
O3 Nd1 O6 135.83(16) . .
O10 Nd1 O6 125.70(11) . .
O7 Nd1 Mn3 147.12(9) . 2_565
O12 Nd1 Mn3 108.16(9) . 2_565
O23 Nd1 Mn3 74.86(8) . 2_565
O1 Nd1 Mn3 130.09(15) . 2_565
O26 Nd1 Mn3 28.93(7) . 2_565
O3 Nd1 Mn3 96.05(14) . 2_565
O10 Nd1 Mn3 37.46(7) . 2_565
O6 Nd1 Mn3 88.68(8) . 2_565
O7 Nd1 Mn4 108.03(9) . 2_565
O12 Nd1 Mn4 148.71(9) . 2_565
O23 Nd1 Mn4 74.80(8) . 2_565
O1 Nd1 Mn4 97.29(13) . 2_565
O26 Nd1 Mn4 28.36(7) . 2_565
O3 Nd1 Mn4 127.09(16) . 2_565
O10 Nd1 Mn4 89.26(7) . 2_565
O6 Nd1 Mn4 36.82(8) . 2_565
Mn3 Nd1 Mn4 51.937(16) 2_565 2_565
O7 Nd1 Nd2 140.78(10) . 2_565
O12 Nd1 Nd2 139.65(9) . 2_565
O23 Nd1 Nd2 121.96(8) . 2_565
O1 Nd1 Nd2 76.36(15) . 2_565
O26 Nd1 Nd2 36.36(7) . 2_565
O3 Nd1 Nd2 73.58(16) . 2_565
O10 Nd1 Nd2 75.77(7) . 2_565
O6 Nd1 Nd2 74.25(8) . 2_565
Mn3 Nd1 Nd2 53.903(12) 2_565 2_565
Mn4 Nd1 Nd2 53.623(13) 2_565 2_565
O2 Nd2 O4 79.1(2) 2_565 2_565
O2 Nd2 O15 79.01(17) 2_565 .
O4 Nd2 O15 143.29(19) 2_565 .
O2 Nd2 O16 138.0(2) 2_565 .
O4 Nd2 O16 76.15(17) 2_565 .
O15 Nd2 O16 101.99(12) . .
O2 Nd2 O26 81.33(18) 2_565 2_565
O4 Nd2 O26 84.36(17) 2_565 2_565
O15 Nd2 O26 63.47(10) . 2_565
O16 Nd2 O26 63.05(11) . 2_565
O2 Nd2 O22 143.16(18) 2_565 .
O4 Nd2 O22 95.3(2) 2_565 .
O15 Nd2 O22 119.59(13) . .
O16 Nd2 O22 72.97(12) . .
O26 Nd2 O22 134.79(12) 2_565 .
O2 Nd2 O17 79.4(2) 2_565 .
O4 Nd2 O17 124.42(17) 2_565 .
O15 Nd2 O17 79.45(13) . .
O16 Nd2 O17 142.48(14) . .
O26 Nd2 O17 140.79(13) 2_565 .
O22 Nd2 O17 74.02(14) . .
O2 Nd2 O20 140.0(2) 2_565 .
O4 Nd2 O20 140.04(19) 2_565 .
O15 Nd2 O20 70.24(12) . .
O16 Nd2 O20 74.85(12) . .
O26 Nd2 O20 105.89(12) 2_565 .
O22 Nd2 O20 49.98(13) . .
O17 Nd2 O20 70.45(13) . .
O2 Nd2 O19 74.78(18) 2_565 .
O4 Nd2 O19 75.54(18) 2_565 .
O15 Nd2 O19 125.55(13) . .
O16 Nd2 O19 129.09(13) . .
O26 Nd2 O19 151.16(14) 2_565 .
O22 Nd2 O19 68.59(14) . .
O17 Nd2 O19 49.47(15) . .
O20 Nd2 O19 102.79(14) . .
O2 Nd2 N4 150.1(2) 2_565 .
O4 Nd2 N4 118.1(2) 2_565 .
O15 Nd2 N4 95.02(14) . .
O16 Nd2 N4 71.85(12) . .
O26 Nd2 N4 122.41(13) 2_565 .
O22 Nd2 N4 24.95(13) . .
O17 Nd2 N4 70.68(14) . .
O20 Nd2 N4 25.03(13) . .
O19 Nd2 N4 85.67(15) . .
O2 Nd2 N3 75.7(2) 2_565 .
O4 Nd2 N3 100.01(19) 2_565 .
O15 Nd2 N3 102.61(14) . .
O16 Nd2 N3 141.72(13) . .
O26 Nd2 N3 155.22(13) 2_565 .
O22 Nd2 N3 69.48(14) . .
O17 Nd2 N3 24.71(15) . .
O20 Nd2 N3 86.50(15) . .
O19 Nd2 N3 24.76(15) . .
N4 Nd2 N3 77.18(14) . .
O2 Nd2 Mn4 78.89(13) 2_565 .
O4 Nd2 Mn4 114.90(16) 2_565 .
O15 Nd2 Mn4 31.41(8) . .
O16 Nd2 Mn4 81.54(8) . .
O26 Nd2 Mn4 32.07(7) 2_565 .
O22 Nd2 Mn4 134.24(10) . .
O17 Nd2 Mn4 110.15(10) . .
O20 Nd2 Mn4 87.25(9) . .
O19 Nd2 Mn4 149.18(10) . .
N4 Nd2 Mn4 110.93(11) . .
N3 Nd2 Mn4 131.40(11) . .
O24 Mn1 O25 93.73(15) . .
O24 Mn1 O8 173.31(17) . .
O25 Mn1 O8 88.72(16) . .
O24 Mn1 O11 89.10(15) . .
O25 Mn1 O11 174.48(17) . .
O8 Mn1 O11 87.97(17) . .
O24 Mn1 O01 83.3(5) . .
O25 Mn1 O01 79.8(4) . .
O8 Mn1 O01 91.0(5) . .
O11 Mn1 O01 95.8(4) . .
O24 Mn1 O23 81.01(14) . .
O25 Mn1 O23 80.78(14) . .
O8 Mn1 O23 105.55(16) . .
O11 Mn1 O23 104.38(16) . .
O01 Mn1 O23 154.1(4) . .
O24 Mn1 O13 80.8(4) . .
O25 Mn1 O13 82.8(5) . .
O8 Mn1 O13 93.3(4) . .
O11 Mn1 O13 93.0(5) . .
O23 Mn1 O13 154.5(4) . .
O24 Mn1 Mn2 37.44(10) . 2_565
O25 Mn1 Mn2 86.62(11) . 2_565
O8 Mn1 Mn2 149.11(13) . 2_565
O11 Mn1 Mn2 98.47(12) . 2_565
O01 Mn1 Mn2 118.0(4) . 2_565
O23 Mn1 Mn2 43.57(10) . 2_565
O13 Mn1 Mn2 116.3(4) . 2_565
O24 Mn1 Mn2 86.55(10) . .
O25 Mn1 Mn2 37.58(10) . .
O8 Mn1 Mn2 99.13(13) . .
O11 Mn1 Mn2 147.56(12) . .
O01 Mn1 Mn2 115.5(4) . .
O23 Mn1 Mn2 43.20(10) . .
O13 Mn1 Mn2 117.9(4) . .
Mn2 Mn1 Mn2 60.36(3) 2_565 .
O24 Mn1 Mn4 33.36(10) . .
O25 Mn1 Mn4 84.43(10) . .
O8 Mn1 Mn4 141.12(13) . .
O11 Mn1 Mn4 95.41(11) . .
O01 Mn1 Mn4 50.1(4) . .
O23 Mn1 Mn4 110.97(10) . .
O13 Mn1 Mn4 47.9(4) . .
Mn2 Mn1 Mn4 68.66(3) 2_565 .
Mn2 Mn1 Mn4 98.37(3) . .
O24 Mn1 Mn3 84.16(10) . .
O25 Mn1 Mn3 33.21(10) . .
O8 Mn1 Mn3 94.57(12) . .
O11 Mn1 Mn3 142.84(12) . .
O01 Mn1 Mn3 47.1(4) . .
O23 Mn1 Mn3 110.52(10) . .
O13 Mn1 Mn3 49.9(4) . .
Mn2 Mn1 Mn3 98.02(3) 2_565 .
Mn2 Mn1 Mn3 68.54(3) . .
Mn4 Mn1 Mn3 60.62(2) . .
O24 Mn2 O25 172.72(14) 2_565 .
O24 Mn2 O23 94.39(14) 2_565 .
O25 Mn2 O23 80.36(14) . .
O24 Mn2 O23 80.32(14) 2_565 2_565
O25 Mn2 O23 94.23(14) . 2_565
O23 Mn2 O23 86.24(14) . 2_565
O24 Mn2 O9 91.46(14) 2_565 2_565
O25 Mn2 O9 93.99(14) . 2_565
O23 Mn2 O9 173.80(15) . 2_565
O23 Mn2 O9 96.80(14) 2_565 2_565
O24 Mn2 O5 93.90(15) 2_565 .
O25 Mn2 O5 91.72(15) . .
O23 Mn2 O5 96.58(14) . .
O23 Mn2 O5 173.77(15) 2_565 .
O9 Mn2 O5 80.94(14) 2_565 .
O24 Mn2 Mn1 37.77(10) 2_565 2_565
O25 Mn2 Mn1 136.53(11) . 2_565
O23 Mn2 Mn1 90.35(10) . 2_565
O23 Mn2 Mn1 42.55(10) 2_565 2_565
O9 Mn2 Mn1 95.54(11) 2_565 2_565
O5 Mn2 Mn1 131.65(11) . 2_565
O24 Mn2 Mn1 136.54(10) 2_565 .
O25 Mn2 Mn1 37.93(10) . .
O23 Mn2 Mn1 42.44(10) . .
O23 Mn2 Mn1 90.04(10) 2_565 .
O9 Mn2 Mn1 131.89(11) 2_565 .
O5 Mn2 Mn1 95.78(11) . .
Mn1 Mn2 Mn1 119.64(3) 2_565 .
O24 Mn2 Mn2 86.38(10) 2_565 2_565
O25 Mn2 Mn2 86.34(10) . 2_565
O23 Mn2 Mn2 43.25(10) . 2_565
O23 Mn2 Mn2 42.99(10) 2_565 2_565
O9 Mn2 Mn2 139.52(11) 2_565 2_565
O5 Mn2 Mn2 139.54(11) . 2_565
Mn1 Mn2 Mn2 59.89(3) 2_565 2_565
Mn1 Mn2 Mn2 59.75(3) . 2_565
O16 Mn3 O25 171.60(17) . .
O16 Mn3 O26 86.41(14) . 2_565
O25 Mn3 O26 99.86(14) . 2_565
O16 Mn3 N1 82.13(16) . .
O25 Mn3 N1 92.47(16) . .
O26 Mn3 N1 165.47(16) 2_565 .
O16 Mn3 O10 100.15(15) . 2_565
O25 Mn3 O10 86.48(14) . 2_565
O26 Mn3 O10 80.45(13) 2_565 2_565
N1 Mn3 O10 92.78(15) . 2_565
O16 Mn3 O01 104.2(3) . .
O25 Mn3 O01 71.5(3) . .
O26 Mn3 O01 81.7(4) 2_565 .
N1 Mn3 O01 109.7(4) . .
O10 Mn3 O01 148.6(3) 2_565 .
O16 Mn3 O13 95.4(4) . .
O25 Mn3 O13 80.5(4) . .
O26 Mn3 O13 78.4(4) 2_565 .
N1 Mn3 O13 111.5(4) . .
O10 Mn3 O13 152.7(4) 2_565 .
O16 Mn3 Mn1 142.53(12) . .
O25 Mn3 Mn1 33.63(10) . .
O26 Mn3 Mn1 87.34(10) 2_565 .
N1 Mn3 Mn1 107.18(12) . .
O10 Mn3 Mn1 115.13(9) 2_565 .
O01 Mn3 Mn1 38.3(3) . .
O13 Mn3 Mn1 47.2(4) . .
O16 Mn3 Mn4 98.88(11) . .
O25 Mn3 Mn4 83.79(10) . .
O26 Mn3 Mn4 32.94(10) 2_565 .
N1 Mn3 Mn4 158.57(13) . .
O10 Mn3 Mn4 107.98(9) 2_565 .
O01 Mn3 Mn4 49.1(4) . .
O13 Mn3 Mn4 47.1(4) . .
Mn1 Mn3 Mn4 59.57(2) . .
O16 Mn3 Nd2 41.75(11) . .
O25 Mn3 Nd2 144.00(10) . .
O26 Mn3 Nd2 44.67(10) 2_565 .
N1 Mn3 Nd2 123.52(12) . .
O10 Mn3 Nd2 91.83(9) 2_565 .
O01 Mn3 Nd2 93.3(4) . .
O13 Mn3 Nd2 85.0(3) . .
Mn1 Mn3 Nd2 121.09(2) . .
Mn4 Mn3 Nd2 62.571(18) . .
O16 Mn3 Nd1 102.49(12) . 2_565
O25 Mn3 Nd1 85.85(11) . 2_565
O26 Mn3 Nd1 38.13(10) 2_565 2_565
N1 Mn3 Nd1 136.75(13) . 2_565
O10 Mn3 Nd1 43.97(8) 2_565 2_565
O01 Mn3 Nd1 110.5(3) . 2_565
O13 Mn3 Nd1 110.8(4) . 2_565
Mn1 Mn3 Nd1 94.92(2) . 2_565
Mn4 Mn3 Nd1 64.201(19) . 2_565
Nd2 Mn3 Nd1 68.802(15) . 2_565
O24 Mn4 O15 171.40(16) . .
O24 Mn4 O26 99.65(14) . 2_565
O15 Mn4 O26 86.78(14) . 2_565
O24 Mn4 N2 92.13(16) . .
O15 Mn4 N2 81.58(16) . .
O26 Mn4 N2 168.20(16) 2_565 .
O24 Mn4 O6 87.14(14) . 2_565
O15 Mn4 O6 99.58(15) . 2_565
O26 Mn4 O6 80.91(14) 2_565 2_565
N2 Mn4 O6 99.06(15) . 2_565
O24 Mn4 O13 80.7(4) . .
O15 Mn4 O13 94.8(4) . .
O26 Mn4 O13 80.9(5) 2_565 .
N2 Mn4 O13 101.9(5) . .
O6 Mn4 O13 156.0(4) 2_565 .
O24 Mn4 O01 72.0(3) . .
O15 Mn4 O01 103.9(3) . .
O26 Mn4 O01 79.4(3) 2_565 .
N2 Mn4 O01 105.2(3) . .
O6 Mn4 O01 148.3(3) 2_565 .
O24 Mn4 Mn1 33.62(10) . .
O15 Mn4 Mn1 142.28(12) . .
O26 Mn4 Mn1 87.80(10) 2_565 .
N2 Mn4 Mn1 102.60(13) . .
O6 Mn4 Mn1 116.32(9) 2_565 .
O13 Mn4 Mn1 47.5(4) . .
O01 Mn4 Mn1 38.5(3) . .
O24 Mn4 Mn3 83.62(10) . .
O15 Mn4 Mn3 99.07(10) . .
O26 Mn4 Mn3 33.22(10) 2_565 .
N2 Mn4 Mn3 151.32(13) . .
O6 Mn4 Mn3 108.99(9) 2_565 .
O13 Mn4 Mn3 49.4(4) . .
O01 Mn4 Mn3 46.5(3) . .
Mn1 Mn4 Mn3 59.81(2) . .
O24 Mn4 Nd2 144.08(10) . .
O15 Mn4 Nd2 41.88(10) . .
O26 Mn4 Nd2 44.91(10) 2_565 .
N2 Mn4 Nd2 123.46(12) . .
O6 Mn4 Nd2 91.41(9) 2_565 .
O13 Mn4 Nd2 86.6(4) . .
O01 Mn4 Nd2 92.0(3) . .
Mn1 Mn4 Nd2 121.72(3) . .
Mn3 Mn4 Nd2 62.981(19) . .
O24 Mn4 Nd1 85.38(10) . 2_565
O15 Mn4 Nd1 103.15(11) . 2_565
O26 Mn4 Nd1 37.65(10) 2_565 2_565
N2 Mn4 Nd1 144.25(13) . 2_565
O6 Mn4 Nd1 45.23(9) 2_565 2_565
O13 Mn4 Nd1 112.8(4) . 2_565
O01 Mn4 Nd1 107.8(3) . 2_565
Mn1 Mn4 Nd1 94.85(2) . 2_565
Mn3 Mn4 Nd1 63.863(19) . 2_565
Nd2 Mn4 Nd1 68.816(14) . 2_565
C60 N1 C56 119.2(4) . .
C60 N1 Mn3 127.2(4) . .
C56 N1 Mn3 113.6(3) . .
C54 N2 C50 119.6(4) . .
C54 N2 Mn4 126.5(3) . .
C50 N2 Mn4 113.9(3) . .
O18 N3 O17 122.1(6) . .
O18 N3 O19 121.1(6) . .
O17 N3 O19 116.8(5) . .
O18 N3 Nd2 179.0(5) . .
O17 N3 Nd2 58.2(3) . .
O19 N3 Nd2 58.6(3) . .
O21 N4 O22 121.8(5) . .
O21 N4 O20 121.3(6) . .
O22 N4 O20 116.8(5) . .
O21 N4 Nd2 179.1(4) . .
O22 N4 Nd2 57.7(3) . .
O20 N4 Nd2 59.2(3) . .
C7 O1 Nd1 120.2(5) . .
C7 O2 Nd2 160.0(7) . 2_565
C14 O3 Nd1 124.2(5) . .
C14 O4 Nd2 149.6(6) . 2_565
C21 O5 Mn2 124.0(3) . .
C21 O6 Mn4 123.9(3) . 2_565
C21 O6 Nd1 121.0(3) . .
Mn4 O6 Nd1 97.95(12) 2_565 .
C28 O7 Nd1 152.2(4) . .
C28 O8 Mn1 126.0(4) . .
C35 O9 Mn2 122.9(3) . 2_565
C35 O10 Mn3 121.1(3) . 2_565
C35 O10 Nd1 124.9(3) . .
Mn3 O10 Nd1 98.58(11) 2_565 .
C42 O11 Mn1 127.8(4) . .
C42 O12 Nd1 148.6(4) . .
C55 O15 Mn4 118.7(3) . .
C55 O15 Nd2 134.6(3) . .
Mn4 O15 Nd2 106.71(14) . .
C61 O16 Mn3 118.9(3) . .
C61 O16 Nd2 133.2(3) . .
Mn3 O16 Nd2 107.37(15) . .
N3 O17 Nd2 97.1(3) . .
N3 O19 Nd2 96.6(3) . .
N4 O20 Nd2 95.8(3) . .
N4 O22 Nd2 97.4(3) . .
Mn1 O23 Mn2 94.36(14) . .
Mn1 O23 Mn2 93.88(14) . 2_565
Mn2 O23 Mn2 93.76(14) . 2_565
Mn1 O23 Nd1 120.53(16) . .
Mn2 O23 Nd1 123.30(15) . .
Mn2 O23 Nd1 123.30(15) 2_565 .
Mn2 O24 Mn4 134.15(19) 2_565 .
Mn2 O24 Mn1 104.79(16) 2_565 .
Mn4 O24 Mn1 113.01(17) . .
Mn3 O25 Mn2 133.9(2) . .
Mn3 O25 Mn1 113.16(17) . .
Mn2 O25 Mn1 104.49(16) . .
Mn4 O26 Mn3 113.84(17) 2_565 2_565
Mn4 O26 Nd1 113.99(15) 2_565 .
Mn3 O26 Nd1 112.94(14) 2_565 .
Mn4 O26 Nd2 103.01(13) 2_565 2_565
Mn3 O26 Nd2 103.14(13) 2_565 2_565
Nd1 O26 Nd2 108.66(12) . 2_565
C6 C1 C2 120.2(8) . .
C6 C1 C7 121.8(8) . .
C2 C1 C7 118.0(7) . .
C1 C2 C3 120.9(10) . .
C1 C2 H2A 119.5 . .
C3 C2 H2A 119.5 . .
C2 C3 C4 115.3(10) . .
C2 C3 H3A 122.4 . .
C4 C3 H3A 122.4 . .
C5 C4 C3 123.5(10) . .
C5 C4 H4A 118.3 . .
C3 C4 H4A 118.3 . .
C4 C5 C6 117.5(10) . .
C4 C5 H5A 121.3 . .
C6 C5 H5A 121.3 . .
C1 C6 C5 122.3(10) . .
C1 C6 H6A 118.8 . .
C5 C6 H6A 118.8 . .
O2 C7 O1 122.5(7) . .
O2 C7 C1 119.1(8) . .
O1 C7 C1 118.3(6) . .
C13 C8 C9 113.4(8) . .
C13 C8 C14 120.3(9) . .
C9 C8 C14 126.3(9) . .
C8 C9 C10 120.9(10) . .
C8 C9 H9A 119.5 . .
C10 C9 H9A 119.5 . .
C11 C10 C9 117.8(11) . .
C11 C10 H10A 121.1 . .
C9 C10 H10A 121.1 . .
C10 C11 C12 123.8(11) . .
C10 C11 H11A 118.1 . .
C12 C11 H11A 118.1 . .
C11 C12 C13 117.9(12) . .
C11 C12 H12A 121.0 . .
C13 C12 H12A 121.0 . .
C12 C13 C8 125.4(11) . .
C12 C13 H13A 117.3 . .
C8 C13 H13A 117.3 . .
O4 C14 O3 124.0(7) . .
O4 C14 C8 116.7(9) . .
O3 C14 C8 119.1(8) . .
C16 C15 C20 119.9(6) . .
C16 C15 C21 120.8(6) . .
C20 C15 C21 119.3(5) . .
C15 C16 C17 119.2(9) . .
C15 C16 H16A 120.4 . .
C17 C16 H16A 120.4 . .
C18 C17 C16 121.3(9) . .
C18 C17 H17A 119.4 . .
C16 C17 H17A 119.4 . .
C17 C18 C19 120.8(8) . .
C17 C18 H18A 119.6 . .
C19 C18 H18A 119.6 . .
C18 C19 C20 119.7(10) . .
C18 C19 H19A 120.1 . .
C20 C19 H19A 120.1 . .
C15 C20 C19 119.0(8) . .
C15 C20 H20A 120.5 . .
C19 C20 H20A 120.5 . .
O5 C21 O6 122.9(5) . .
O5 C21 C15 119.4(5) . .
O6 C21 C15 117.7(5) . .
C23 C22 C27 119.7(5) . .
C23 C22 C28 121.8(5) . .
C27 C22 C28 118.5(5) . .
C22 C23 C24 119.5(6) . .
C22 C23 H23A 120.3 . .
C24 C23 H23A 120.3 . .
C23 C24 C25 121.2(7) . .
C23 C24 H24A 119.4 . .
C25 C24 H24A 119.4 . .
C24 C25 C26 119.4(6) . .
C24 C25 H25A 120.3 . .
C26 C25 H25A 120.3 . .
C27 C26 C25 120.0(6) . .
C27 C26 H26A 120.0 . .
C25 C26 H26A 120.0 . .
C26 C27 C22 120.1(6) . .
C26 C27 H27A 119.9 . .
C22 C27 H27A 119.9 . .
O7 C28 O8 124.0(5) . .
O7 C28 C22 120.2(5) . .
O8 C28 C22 115.8(5) . .
C30 C29 C34 119.6(5) . .
C30 C29 C35 120.5(5) . .
C34 C29 C35 119.8(5) . .
C29 C30 C31 119.5(7) . .
C29 C30 H30A 120.3 . .
C31 C30 H30A 120.3 . .
C32 C31 C30 119.6(6) . .
C32 C31 H31A 120.2 . .
C30 C31 H31A 120.2 . .
C33 C32 C31 121.5(6) . .
C33 C32 H32A 119.2 . .
C31 C32 H32A 119.2 . .
C32 C33 C34 119.2(7) . .
C32 C33 H33A 120.4 . .
C34 C33 H33A 120.4 . .
C33 C34 C29 120.5(6) . .
C33 C34 H34A 119.7 . .
C29 C34 H34A 119.7 . .
O9 C35 O10 123.2(5) . .
O9 C35 C29 119.9(4) . .
O10 C35 C29 116.8(5) . .
C37 C36 C41 119.2(5) . .
C37 C36 C42 121.9(5) . .
C41 C36 C42 118.9(5) . .
C38 C37 C36 120.5(7) . .
C38 C37 H37A 119.8 . .
C36 C37 H37A 119.8 . .
C37 C38 C39 119.7(7) . .
C37 C38 H38A 120.2 . .
C39 C38 H38A 120.2 . .
C40 C39 C38 120.5(6) . .
C40 C39 H39A 119.7 . .
C38 C39 H39A 119.7 . .
C39 C40 C41 120.1(7) . .
C39 C40 H40A 119.9 . .
C41 C40 H40A 119.9 . .
C40 C41 C36 120.0(6) . .
C40 C41 H41A 120.0 . .
C36 C41 H41A 120.0 . .
O12 C42 O11 125.5(5) . .
O12 C42 C36 118.9(5) . .
O11 C42 C36 115.6(5) . .
N2 C50 C51 121.0(5) . .
N2 C50 C55 114.9(4) . .
C51 C50 C55 124.1(5) . .
C52 C51 C50 119.1(5) . .
C52 C51 H51A 120.4 . .
C50 C51 H51A 120.4 . .
C51 C52 C53 119.7(5) . .
C51 C52 H52A 120.1 . .
C53 C52 H52A 120.1 . .
C54 C53 C52 118.4(5) . .
C54 C53 H53A 120.8 . .
C52 C53 H53A 120.8 . .
N2 C54 C53 122.0(5) . .
N2 C54 H54A 119.0 . .
C53 C54 H54A 119.0 . .
O15 C55 C50 110.7(4) . .
O15 C55 H55A 109.5 . .
C50 C55 H55A 109.5 . .
O15 C55 H55B 109.5 . .
C50 C55 H55B 109.5 . .
H55A C55 H55B 108.1 . .
N1 C56 C57 121.0(5) . .
N1 C56 C61 114.6(5) . .
C57 C56 C61 124.4(5) . .
C58 C57 C56 119.7(5) . .
C58 C57 H57A 120.1 . .
C56 C57 H57A 120.1 . .
C57 C58 C59 119.3(5) . .
C57 C58 H58A 120.4 . .
C59 C58 H58A 120.4 . .
C60 C59 C58 118.8(5) . .
C60 C59 H59A 120.6 . .
C58 C59 H59A 120.6 . .
N1 C60 C59 122.0(5) . .
N1 C60 H60A 119.0 . .
C59 C60 H60A 119.0 . .
O16 C61 C56 110.8(4) . .
O16 C61 H61A 109.5 . .
C56 C61 H61A 109.5 . .
O16 C61 H61B 109.5 . .
C56 C61 H61B 109.5 . .
H61A C61 H61B 108.1 . .
C44 C43 C48 120.0 . .
C44 C43 C49 118.6(6) . .
C48 C43 C49 121.3(6) . .
C43 C44 C45 120.0 . .
C43 C44 H44A 120.0 . .
C45 C44 H44A 120.0 . .
C46 C45 C44 120.0 . .
C46 C45 H45A 120.0 . .
C44 C45 H45A 120.0 . .
C45 C46 C47 120.0 . .
C45 C46 H46A 120.0 . .
C47 C46 H46A 120.0 . .
C48 C47 C46 120.0 . .
C48 C47 H47A 120.0 . .
C46 C47 H47A 120.0 . .
C47 C48 C43 120.0 . .
C47 C48 H48A 120.0 . .
C43 C48 H48A 120.0 . .
O02 C49 O13 128.8(12) . .
O02 C49 C43 116.6(10) . .
O13 C49 C43 114.6(12) . .
C49 O13 Mn1 134.5(9) . .
C49 O13 Mn4 140.4(9) . .
Mn1 O13 Mn4 84.6(6) . .
C49 O13 Mn3 103.8(11) . .
Mn1 O13 Mn3 83.0(5) . .
Mn4 O13 Mn3 83.5(5) . .
C02 O01 Mn1 117.8(11) . .
C02 O01 Mn3 135.9(10) . .
Mn1 O01 Mn3 94.6(5) . .
C02 O01 Mn4 121.1(11) . .
Mn1 O01 Mn4 91.4(5) . .
Mn3 O01 Mn4 84.4(4) . .
O01 C02 C03 110.6(10) . .
O01 C02 H0B 109.5 . .
C03 C02 H0B 109.5 . .
O01 C02 H0F 109.5 . .
C03 C02 H0F 109.5 . .
H0B C02 H0F 108.1 . .
C02 C03 H0C 109.5 . .
C02 C03 H0D 109.5 . .
H0C C03 H0D 109.5 . .
C02 C03 H0E 109.5 . .
H0C C03 H0E 109.5 . .
H0D C03 H0E 109.5 . .

loop_
_geom_bond_atom_site_label_1
_geom_bond_atom_site_label_2
_geom_bond_distance
_geom_bond_site_symmetry_2
Nd1 O7 2.403(4) .
Nd1 O12 2.405(4) .
Nd1 O23 2.416(3) .
Nd1 O1 2.417(5) .
Nd1 O26 2.427(3) .
Nd1 O3 2.451(4) .
Nd1 O10 2.541(3) .
Nd1 O6 2.602(3) .
Nd1 Mn3 3.6191(8) 2_565
Nd1 Mn4 3.6295(8) 2_565
Nd1 Nd2 4.0099(4) 2_565
Nd2 O2 2.358(5) 2_565
Nd2 O4 2.358(6) 2_565
Nd2 O15 2.413(3) .
Nd2 O16 2.425(3) .
Nd2 O26 2.509(3) 2_565
Nd2 O22 2.538(4) .
Nd2 O17 2.570(4) .
Nd2 O20 2.571(4) .
Nd2 O19 2.578(4) .
Nd2 N4 2.978(5) .
Nd2 N3 3.000(5) .
Nd2 Mn4 3.4625(8) .
Mn1 O24 1.890(3) .
Mn1 O25 1.896(3) .
Mn1 O8 1.935(4) .
Mn1 O11 1.955(4) .
Mn1 O01 1.958(12) .
Mn1 O23 2.022(3) .
Mn1 O13 2.326(16) .
Mn1 Mn2 2.9828(12) 2_565
Mn1 Mn2 2.9871(11) .
Mn1 Mn4 3.1406(10) .
Mn1 Mn3 3.1482(10) .
Mn2 O24 1.876(3) 2_565
Mn2 O25 1.882(4) .
Mn2 O23 2.051(3) .
Mn2 O23 2.061(3) 2_565
Mn2 O9 2.099(4) 2_565
Mn2 O5 2.105(4) .
Mn2 Mn1 2.9828(12) 2_565
Mn2 Mn2 3.0011(14) 2_565
Mn3 O16 1.869(3) .
Mn3 O25 1.875(3) .
Mn3 O26 1.901(3) 2_565
Mn3 N1 2.031(4) .
Mn3 O10 2.226(3) 2_565
Mn3 O01 2.315(13) .
Mn3 O13 2.425(18) .
Mn3 Mn4 3.1739(10) .
Mn3 Nd1 3.6191(8) 2_565
Mn4 O24 1.876(3) .
Mn4 O15 1.884(3) .
Mn4 O26 1.887(3) 2_565
Mn4 N2 2.030(4) .
Mn4 O6 2.196(4) 2_565
Mn4 O13 2.339(17) .
Mn4 O01 2.410(15) .
Mn4 Nd1 3.6295(8) 2_565
N1 C60 1.348(7) .
N1 C56 1.354(7) .
N2 C54 1.344(7) .
N2 C50 1.345(7) .
N3 O18 1.224(6) .
N3 O17 1.264(7) .
N3 O19 1.265(7) .
N4 O21 1.218(6) .
N4 O22 1.267(7) .
N4 O20 1.267(6) .
O1 C7 1.242(9) .
O2 C7 1.239(9) .
O2 Nd2 2.358(5) 2_565
O3 C14 1.246(11) .
O4 C14 1.250(10) .
O4 Nd2 2.358(6) 2_565
O5 C21 1.245(6) .
O6 C21 1.288(6) .
O6 Mn4 2.196(4) 2_565
O7 C28 1.242(7) .
O8 C28 1.274(7) .
O9 C35 1.243(6) .
O9 Mn2 2.099(4) 2_565
O10 C35 1.284(6) .
O10 Mn3 2.226(3) 2_565
O11 C42 1.277(7) .
O12 C42 1.241(7) .
O15 C55 1.406(6) .
O16 C61 1.412(6) .
O23 Mn2 2.061(3) 2_565
O24 Mn2 1.876(3) 2_565
O26 Mn4 1.887(3) 2_565
O26 Mn3 1.901(3) 2_565
O26 Nd2 2.509(3) 2_565
C1 C6 1.354(11) .
C1 C2 1.366(11) .
C1 C7 1.484(9) .
C2 C3 1.392(13) .
C2 H2A 0.9300 .
C3 C4 1.437(16) .
C3 H3A 0.9300 .
C4 C5 1.337(16) .
C4 H4A 0.9300 .
C5 C6 1.370(13) .
C5 H5A 0.9300 .
C6 H6A 0.9300 .
C8 C13 1.400(14) .
C8 C9 1.396(14) .
C8 C14 1.428(11) .
C9 C10 1.467(14) .
C9 H9A 0.9300 .
C10 C11 1.309(15) .
C10 H10A 0.9300 .
C11 C12 1.341(15) .
C11 H11A 0.9300 .
C12 C13 1.356(13) .
C12 H12A 0.9300 .
C13 H13A 0.9300 .
C15 C16 1.374(9) .
C15 C20 1.387(9) .
C15 C21 1.488(7) .
C16 C17 1.381(12) .
C16 H16A 0.9300 .
C17 C18 1.326(15) .
C17 H17A 0.9300 .
C18 C19 1.373(16) .
C18 H18A 0.9300 .
C19 C20 1.387(10) .
C19 H19A 0.9300 .
C20 H20A 0.9300 .
C22 C23 1.373(9) .
C22 C27 1.401(8) .
C22 C28 1.479(8) .
C23 C24 1.377(10) .
C23 H23A 0.9300 .
C24 C25 1.378(11) .
C24 H24A 0.9300 .
C25 C26 1.383(10) .
C25 H25A 0.9300 .
C26 C27 1.371(9) .
C26 H26A 0.9300 .
C27 H27A 0.9300 .
C29 C30 1.385(8) .
C29 C34 1.397(8) .
C29 C35 1.489(7) .
C30 C31 1.392(10) .
C30 H30A 0.9300 .
C31 C32 1.379(11) .
C31 H31A 0.9300 .
C32 C33 1.368(10) .
C32 H32A 0.9300 .
C33 C34 1.381(8) .
C33 H33A 0.9300 .
C34 H34A 0.9300 .
C36 C37 1.386(8) .
C36 C41 1.390(8) .
C36 C42 1.495(7) .
C37 C38 1.378(9) .
C37 H37A 0.9300 .
C38 C39 1.388(12) .
C38 H38A 0.9300 .
C39 C40 1.362(12) .
C39 H39A 0.9300 .
C40 C41 1.389(9) .
C40 H40A 0.9300 .
C41 H41A 0.9300 .
C50 C51 1.385(8) .
C50 C55 1.491(8) .
C51 C52 1.373(9) .
C51 H51A 0.9300 .
C52 C53 1.391(8) .
C52 H52A 0.9300 .
C53 C54 1.372(7) .
C53 H53A 0.9300 .
C54 H54A 0.9300 .
C55 H55A 0.9700 .
C55 H55B 0.9700 .
C56 C57 1.378(8) .
C56 C61 1.498(8) .
C57 C58 1.376(9) .
C57 H57A 0.9300 .
C58 C59 1.385(9) .
C58 H58A 0.9300 .
C59 C60 1.378(8) .
C59 H59A 0.9300 .
C60 H60A 0.9300 .
C61 H61A 0.9700 .
C61 H61B 0.9700 .
C43 C44 1.3900 .
C43 C48 1.3900 .
C43 C49 1.523(8) .
C44 C45 1.3900 .
C44 H44A 0.9300 .
C45 C46 1.3900 .
C45 H45A 0.9300 .
C46 C47 1.3900 .
C46 H46A 0.9300 .
C47 C48 1.3900 .
C47 H47A 0.9300 .
C48 H48A 0.9300 .
C49 O02 1.249(9) .
C49 O13 1.29(2) .
O01 C02 1.329(9) .
C02 C03 1.502(9) .
C02 H0B 0.9700 .
C02 H0F 0.9700 .
C03 H0C 0.9600 .
C03 H0D 0.9600 .
C03 H0E 0.9600 .

loop_
_platon_squeeze_void_nr
_platon_squeeze_void_average_x
_platon_squeeze_void_average_y
_platon_squeeze_void_average_z
_platon_squeeze_void_volume
_platon_squeeze_void_count_electrons
_platon_squeeze_void_content
1 0.500 0.500 0.500 201 30 ' '
2 0.436 0.824 0.660 12 1 ' '
3 0.563 0.176 0.340 12 1 ' '
